data_4105605
loop_
_publ_author_name
'Yosra M. Badiei'
'Maxime A. Siegler'
'David P. Goldberg'

_publ_contact_author_address
;Department of Chemistry
Johns Hopkins University
3400 N. Charles Street
Baltimore, MD, 21218
USA
;
_publ_contact_author_email dpg@jhu.edu
_publ_contact_author_name 'David P. Goldberg'
_publ_section_title
;
 O2 Activation by Bis(imino)pyridine Iron(II)-Thiolate Complexes
;
_journal_name_full 'Journal of the American Chemical Society'
_journal_page_first 1274
_journal_page_last 1277
_journal_paper_doi 10.1021/ja109923a
_journal_volume 133
_journal_year 2011
_chemical_formula_moiety 'C39.59 H47.59 F3.25 Fe N3 O3.25 S2'
_chemical_formula_sum 'C39.59 H47.59 F3.25 Fe N3 O3.25 S2'
_chemical_formula_weight 799.20
_chemical_name_systematic
; 
 ? 
;
_space_group_IT_number 14
_symmetry_cell_setting monoclinic
_symmetry_space_group_name_Hall '-P 2ybc'
_symmetry_space_group_name_H-M 'P 1 21/c 1'
_atom_sites_solution_hydrogens difmap
_atom_sites_solution_primary direct
_atom_sites_solution_secondary difmap
_audit_creation_method SHELXL-97
_cell_angle_alpha 90.00
_cell_angle_beta 99.0194(17)
_cell_angle_gamma 90.00
_cell_formula_units_Z 4
_cell_length_a 12.7360(2)
_cell_length_b 18.3040(3)
_cell_length_c 17.2827(3)
_cell_measurement_reflns_used 12182
_cell_measurement_temperature 110(2)
_cell_measurement_theta_max 25.13
_cell_measurement_theta_min 1.61
_cell_volume 3979.12(12)
_computing_cell_refinement
;       
CrysAlisPro, Oxford Diffraction Ltd.,
Version 1.171.33.48 (release 15-09-2009 CrysAlis171 .NET)
(compiled Sep 15 2009,11:49:04)
;
_computing_data_collection
;
CrysAlisPro, Oxford Diffraction Ltd.,
Version 1.171.33.48 (release 15-09-2009 CrysAlis171 .NET)
(compiled Sep 15 2009,11:49:04)
;
_computing_data_reduction
;
CrysAlisPro, Oxford Diffraction Ltd.,
Version 1.171.33.48 (release 15-09-2009 CrysAlis171 .NET)
(compiled Sep 15 2009,11:49:04)
;
_computing_molecular_graphics 'SHELXTL v6.10 (Sheldrick, 2008)'
_computing_publication_material 'SHELXTL v6.10 (Sheldrick, 2008)'
_computing_structure_refinement 'SHELXL-97 (Sheldrick, 2008)'
_computing_structure_solution 'SHELXS-97 (Sheldrick, 2008)'
_diffrn_ambient_temperature 110(2)
_diffrn_detector_area_resol_mean 15.9890
_diffrn_measured_fraction_theta_full 1.000
_diffrn_measured_fraction_theta_max 1.000
_diffrn_measurement_device_type 'Goniometer KM4/Xcalibur, detector: Sapphire3'
_diffrn_measurement_method '\w and \f scans'
_diffrn_radiation_monochromator graphite
_diffrn_radiation_source 'Enhance (Mo) X-ray Source'
_diffrn_radiation_type MoK\a
_diffrn_radiation_wavelength 0.71073
_diffrn_reflns_av_R_equivalents 0.0663
_diffrn_reflns_av_sigmaI/netI 0.0704
_diffrn_reflns_limit_h_max 15
_diffrn_reflns_limit_h_min -15
_diffrn_reflns_limit_k_max 21
_diffrn_reflns_limit_k_min -21
_diffrn_reflns_limit_l_max 20
_diffrn_reflns_limit_l_min -20
_diffrn_reflns_number 29392
_diffrn_reflns_theta_full 25.00
_diffrn_reflns_theta_max 25.00
_diffrn_reflns_theta_min 1.96
_exptl_absorpt_coefficient_mu 0.540
_exptl_absorpt_correction_T_max 0.954
_exptl_absorpt_correction_T_min 0.888
_exptl_absorpt_correction_type analytical
_exptl_absorpt_process_details
;
CrysAlisPro, Oxford Diffraction Ltd.,
Version 1.171.33.48 (release 15-09-2009 CrysAlis171 .NET)
(compiled Sep 15 2009,11:49:04)
Analytical numeric absorption correction using a multifaceted crystal
            model based on expressions derived by R.C. Clark & J.S. Reid.
(Clark, R. C. & Reid, J. S. (1995). Acta Cryst. A51, 887-897)
;
_exptl_crystal_colour 'dark brown'
_exptl_crystal_density_diffrn 1.334
_exptl_crystal_description 'small block'
_exptl_crystal_F_000 1677.1
_exptl_crystal_size_max 0.26
_exptl_crystal_size_mid 0.23
_exptl_crystal_size_min 0.10
_refine_diff_density_max 0.535
_refine_diff_density_min -0.402
_refine_diff_density_rms 0.059
_refine_ls_extinction_method none
_refine_ls_goodness_of_fit_ref 0.988
_refine_ls_hydrogen_treatment constr
_refine_ls_matrix_type full
_refine_ls_number_parameters 516
_refine_ls_number_reflns 7007
_refine_ls_number_restraints 57
_refine_ls_restrained_S_all 0.992
_refine_ls_R_factor_all 0.0686
_refine_ls_R_factor_gt 0.0417
_refine_ls_shift/su_max 0.001
_refine_ls_shift/su_mean 0.000
_refine_ls_structure_factor_coef Fsqd
_refine_ls_weighting_details 'calc w=1/[\s^2^(Fo^2^)+(0.0489P)^2^+0.0000P] where P=(Fo^2^+2Fc^2^)/3'
_refine_ls_weighting_scheme calc
_refine_ls_wR_factor_gt 0.0925
_refine_ls_wR_factor_ref 0.0981
_reflns_number_gt 4881
_reflns_number_total 7007
_reflns_threshold_expression I>2\s(I)
_cod_data_source_file ja109923a_si_002.cif
_cod_data_source_block 2
_cod_original_sg_symbol_H-M 'P 21/c'
_cod_database_code 4105605

loop_
_symmetry_equiv_pos_as_xyz
'x, y, z'
'-x, y+1/2, -z+1/2'
'-x, -y, -z'
'x, -y-1/2, z-1/2'

loop_
_atom_site_label
_atom_site_type_symbol
_atom_site_fract_x
_atom_site_fract_y
_atom_site_fract_z
_atom_site_U_iso_or_equiv
_atom_site_adp_type
_atom_site_occupancy
_atom_site_symmetry_multiplicity
_atom_site_calc_flag
_atom_site_refinement_flags
_atom_site_disorder_assembly
_atom_site_disorder_group
Fe1 Fe 0.76100(4) 0.28885(3) 0.39251(3) 0.01569(13) Uani 0.9169(14) 1 d PD A 1
Fe1' Fe 0.7718(5) 0.2635(3) 0.4137(4) 0.01569(13) Uani 0.0831(14) 1 d P A 2
C1 C 0.6334(2) 0.31445(13) 0.52284(16) 0.0225(6) Uani 1 1 d . A .
C2 C 0.7349(2) 0.35549(13) 0.54570(16) 0.0214(6) Uani 1 1 d . A .
C3 C 0.7576(2) 0.40271(14) 0.60932(16) 0.0282(7) Uani 1 1 d . . .
H3 H 0.7052 0.4140 0.6410 0.034 Uiso 1 1 calc R . .
C4 C 0.8578(2) 0.43252(14) 0.62499(17) 0.0312(7) Uani 1 1 d . . .
H4 H 0.8746 0.4657 0.6674 0.037 Uiso 1 1 calc R . .
C5 C 0.9342(2) 0.41465(13) 0.57971(16) 0.0260(7) Uani 1 1 d . . .
H5 H 1.0040 0.4343 0.5911 0.031 Uiso 1 1 calc R . .
C6 C 0.9067(2) 0.36752(13) 0.51732(15) 0.0207(6) Uani 1 1 d . A .
C7 C 0.9801(2) 0.33815(13) 0.46539(16) 0.0210(6) Uani 1 1 d . A .
C8 C 0.5506(2) 0.31890(15) 0.57479(17) 0.0315(7) Uani 1 1 d . . .
H8A H 0.4886 0.2899 0.5523 0.047 Uiso 1 1 calc R . .
H8B H 0.5292 0.3699 0.5795 0.047 Uiso 1 1 calc R . .
H8C H 0.5794 0.2998 0.6268 0.047 Uiso 1 1 calc R . .
C9 C 1.0937(2) 0.36199(15) 0.48115(18) 0.0319(7) Uani 1 1 d . . .
H9A H 1.1262 0.3453 0.5333 0.048 Uiso 1 1 calc R . .
H9B H 1.0973 0.4154 0.4789 0.048 Uiso 1 1 calc R . .
H9C H 1.1322 0.3409 0.4416 0.048 Uiso 1 1 calc R . .
C10 C 0.5433(2) 0.22410(13) 0.43846(16) 0.0219(6) Uani 1 1 d . A .
C11 C 0.5503(2) 0.15538(14) 0.47441(17) 0.0261(7) Uani 1 1 d . . .
C12 C 0.4715(2) 0.10444(15) 0.44721(19) 0.0340(8) Uani 1 1 d . . .
H12 H 0.4742 0.0573 0.4705 0.041 Uiso 1 1 calc R . .
C13 C 0.3901(2) 0.12066(16) 0.3877(2) 0.0389(8) Uani 1 1 d . . .
H13 H 0.3382 0.0847 0.3695 0.047 Uiso 1 1 calc R . .
C14 C 0.3840(2) 0.18899(15) 0.3546(2) 0.0363(8) Uani 1 1 d . . .
H14 H 0.3262 0.2003 0.3147 0.044 Uiso 1 1 calc R . .
C15 C 0.4607(2) 0.24205(14) 0.37821(18) 0.0296(7) Uani 1 1 d . . .
C16 C 0.6396(2) 0.13319(14) 0.53952(17) 0.0302(7) Uani 1 1 d . . .
H16 H 0.6883 0.1760 0.5511 0.036 Uiso 1 1 calc R . .
C17 C 0.5963(3) 0.11391(16) 0.61451(19) 0.0444(8) Uani 1 1 d . . .
H17A H 0.5569 0.1557 0.6308 0.067 Uiso 1 1 calc R . .
H17B H 0.6555 0.1020 0.6560 0.067 Uiso 1 1 calc R . .
H17C H 0.5488 0.0717 0.6048 0.067 Uiso 1 1 calc R . .
C18 C 0.7046(2) 0.06981(16) 0.51348(19) 0.0399(8) Uani 1 1 d . . .
H18A H 0.6575 0.0284 0.4974 0.060 Uiso 1 1 calc R . .
H18B H 0.7592 0.0550 0.5571 0.060 Uiso 1 1 calc R . .
H18C H 0.7388 0.0855 0.4692 0.060 Uiso 1 1 calc R . .
C19 C 0.4525(2) 0.31728(15) 0.33977(19) 0.0359(8) Uani 1 1 d . . .
H19 H 0.5250 0.3397 0.3483 0.043 Uiso 1 1 calc R . .
C20 C 0.4149(3) 0.31282(18) 0.2520(2) 0.0528(10) Uani 1 1 d . . .
H20A H 0.4567 0.2760 0.2291 0.079 Uiso 1 1 calc R . .
H20B H 0.4242 0.3605 0.2280 0.079 Uiso 1 1 calc R . .
H20C H 0.3396 0.2992 0.2421 0.079 Uiso 1 1 calc R . .
C21 C 0.3790(3) 0.36695(17) 0.3774(2) 0.0612(11) Uani 1 1 d . . .
H21A H 0.3078 0.3453 0.3713 0.092 Uiso 1 1 calc R . .
H21B H 0.3752 0.4149 0.3519 0.092 Uiso 1 1 calc R . .
H21C H 0.4067 0.3726 0.4333 0.092 Uiso 1 1 calc R . .
C22 C 1.00450(19) 0.25005(13) 0.36817(16) 0.0201(6) Uani 1 1 d . A .
C23 C 1.0003(2) 0.26404(13) 0.28835(16) 0.0216(6) Uani 1 1 d . . .
C24 C 1.0517(2) 0.21624(14) 0.24441(17) 0.0281(7) Uani 1 1 d . . .
H24 H 1.0500 0.2252 0.1901 0.034 Uiso 1 1 calc R . .
C25 C 1.1056(2) 0.15563(15) 0.27851(18) 0.0293(7) Uani 1 1 d . . .
H25 H 1.1393 0.1227 0.2477 0.035 Uiso 1 1 calc R . .
C26 C 1.1095(2) 0.14380(15) 0.35735(18) 0.0283(7) Uani 1 1 d . . .
H26 H 1.1470 0.1024 0.3805 0.034 Uiso 1 1 calc R . .
C27 C 1.0607(2) 0.19000(14) 0.40463(16) 0.0240(6) Uani 1 1 d . . .
C28 C 0.9424(2) 0.33077(14) 0.25054(17) 0.0278(7) Uani 1 1 d . . .
H28 H 0.8832 0.3421 0.2804 0.033 Uiso 1 1 calc R . .
C29 C 0.8940(3) 0.31963(18) 0.16621(18) 0.0443(8) Uani 1 1 d . . .
H29A H 0.9506 0.3143 0.1342 0.067 Uiso 1 1 calc R . .
H29B H 0.8497 0.3619 0.1479 0.067 Uiso 1 1 calc R . .
H29C H 0.8500 0.2754 0.1616 0.067 Uiso 1 1 calc R . .
C30 C 1.0180(2) 0.39711(15) 0.2590(2) 0.0422(8) Uani 1 1 d . . .
H30A H 1.0774 0.3877 0.2306 0.063 Uiso 1 1 calc R . .
H30B H 1.0453 0.4053 0.3145 0.063 Uiso 1 1 calc R . .
H30C H 0.9792 0.4406 0.2372 0.063 Uiso 1 1 calc R . .
C31 C 1.0692(2) 0.17262(15) 0.49132(17) 0.0337(7) Uani 1 1 d . . .
H31 H 1.0266 0.2099 0.5153 0.040 Uiso 1 1 calc R . .
C32 C 1.1855(3) 0.17750(18) 0.5334(2) 0.0525(9) Uani 1 1 d . . .
H32A H 1.2275 0.1384 0.5145 0.079 Uiso 1 1 calc R . .
H32B H 1.1872 0.1722 0.5900 0.079 Uiso 1 1 calc R . .
H32C H 1.2154 0.2250 0.5224 0.079 Uiso 1 1 calc R . .
C33 C 1.0234(3) 0.09784(15) 0.50449(19) 0.0432(8) Uani 1 1 d . . .
H33A H 1.0647 0.0602 0.4824 0.065 Uiso 1 1 calc R . .
H33B H 0.9492 0.0957 0.4788 0.065 Uiso 1 1 calc R . .
H33C H 1.0267 0.0894 0.5608 0.065 Uiso 1 1 calc R . .
N1 N 0.93882(16) 0.29254(10) 0.41252(12) 0.0175(5) Uani 1 1 d . . .
N2 N 0.80817(16) 0.33993(10) 0.50062(12) 0.0189(5) Uani 1 1 d . . .
N3 N 0.62958(16) 0.27507(10) 0.46073(13) 0.0208(5) Uani 1 1 d . . .
C40 C 0.6648(3) 0.52361(16) 0.3773(2) 0.0440(9) Uani 1 1 d D . .
F1 F 0.68950(16) 0.59454(9) 0.37562(15) 0.0744(7) Uani 1 1 d D . .
F2 F 0.56867(15) 0.51639(10) 0.33751(15) 0.0707(7) Uani 1 1 d D . .
F3 F 0.65889(19) 0.50730(12) 0.45156(14) 0.0826(8) Uani 1 1 d D . .
S2 S 0.76252(6) 0.46861(3) 0.33992(4) 0.02739(19) Uani 1 1 d D A .
O1 O 0.72008(14) 0.39523(9) 0.34494(11) 0.0289(5) Uani 1 1 d D . .
O2 O 0.76016(18) 0.49419(10) 0.26118(13) 0.0480(6) Uani 1 1 d D . .
O3 O 0.85808(15) 0.48136(10) 0.39357(13) 0.0406(6) Uani 1 1 d D . .
S1 S 0.70298(6) 0.23166(4) 0.27652(4) 0.0234(2) Uani 0.9169(14) 1 d PU A 1
C34 C 0.7149(2) 0.13624(14) 0.29755(16) 0.0192(6) Uani 0.9169(14) 1 d PDU A 1
C35 C 0.6217(3) 0.09346(17) 0.2909(2) 0.0230(7) Uani 0.9169(14) 1 d PDU A 1
H35 H 0.5539 0.1158 0.2780 0.028 Uiso 0.9169(14) 1 calc PR A 1
C36 C 0.6296(3) 0.01918(16) 0.3032(2) 0.0335(8) Uani 0.9169(14) 1 d PDU A 1
H36 H 0.5669 -0.0096 0.2989 0.040 Uiso 0.9169(14) 1 calc PR A 1
C37 C 0.7288(3) -0.01409(15) 0.3218(2) 0.0355(8) Uani 0.9169(14) 1 d PDU A 1
H37 H 0.7340 -0.0654 0.3297 0.043 Uiso 0.9169(14) 1 calc PR A 1
C38 C 0.8190(3) 0.02817(16) 0.32855(19) 0.0327(8) Uani 0.9169(14) 1 d PDU A 1
H38 H 0.8867 0.0057 0.3415 0.039 Uiso 0.9169(14) 1 calc PR A 1
C39 C 0.8130(3) 0.10194(19) 0.3170(2) 0.0246(10) Uani 0.9169(14) 1 d PDU A 1
H39 H 0.8764 0.1301 0.3222 0.030 Uiso 0.9169(14) 1 calc PR A 1
C41 C 0.6620(16) 0.0625(12) 0.3064(14) 0.055(10) Uiso 0.0831(14) 1 d PDU A 2
F4 F 0.5787(19) 0.1077(14) 0.2955(18) 0.061(9) Uiso 0.0831(14) 1 d PDU A 2
F5 F 0.6572(17) 0.0174(10) 0.3645(12) 0.046(6) Uiso 0.0831(14) 1 d PDU A 2
F6 F 0.6640(19) 0.0191(12) 0.2434(13) 0.066(7) Uiso 0.0831(14) 1 d PDU A 2
S3 S 0.7823(12) 0.1157(8) 0.3187(10) 0.039(4) Uiso 0.0831(14) 1 d PDU A 2
O4 O 0.7754(15) 0.1634(7) 0.3880(10) 0.023(5) Uiso 0.0831(14) 1 d PDU A 2
O5 O 0.868(2) 0.0638(16) 0.333(2) 0.090(11) Uiso 0.0831(14) 1 d PDU A 2
O6 O 0.777(2) 0.1571(14) 0.2509(13) 0.077(9) Uiso 0.0831(14) 1 d PDU A 2

loop_
_atom_site_aniso_label
_atom_site_aniso_U_11
_atom_site_aniso_U_22
_atom_site_aniso_U_33
_atom_site_aniso_U_23
_atom_site_aniso_U_13
_atom_site_aniso_U_12
Fe1 0.0147(2) 0.0162(3) 0.0169(3) 0.0000(2) 0.00476(19) -0.0018(2)
Fe1' 0.0147(2) 0.0162(3) 0.0169(3) 0.0000(2) 0.00476(19) -0.0018(2)
C1 0.0205(15) 0.0228(13) 0.0261(17) 0.0018(12) 0.0092(13) 0.0029(11)
C2 0.0234(15) 0.0210(13) 0.0209(16) 0.0001(12) 0.0070(13) 0.0001(11)
C3 0.0370(18) 0.0278(14) 0.0223(16) -0.0029(13) 0.0127(14) -0.0016(13)
C4 0.0473(19) 0.0264(15) 0.0213(17) -0.0090(13) 0.0096(15) -0.0089(14)
C5 0.0300(16) 0.0255(14) 0.0214(16) -0.0023(12) 0.0011(14) -0.0100(12)
C6 0.0224(15) 0.0214(13) 0.0184(15) 0.0007(12) 0.0037(12) -0.0035(11)
C7 0.0208(14) 0.0217(13) 0.0204(16) 0.0047(12) 0.0034(12) -0.0035(11)
C8 0.0261(16) 0.0427(16) 0.0282(18) -0.0003(14) 0.0126(14) 0.0009(13)
C9 0.0216(15) 0.0388(16) 0.0350(19) -0.0042(14) 0.0034(14) -0.0103(12)
C10 0.0146(13) 0.0277(14) 0.0253(16) -0.0011(12) 0.0092(12) -0.0028(11)
C11 0.0176(14) 0.0323(15) 0.0298(18) 0.0024(13) 0.0078(13) -0.0009(12)
C12 0.0259(17) 0.0296(15) 0.047(2) 0.0045(15) 0.0066(16) -0.0060(12)
C13 0.0188(16) 0.0412(18) 0.055(2) -0.0008(16) 0.0019(16) -0.0116(13)
C14 0.0164(15) 0.0403(17) 0.050(2) 0.0066(16) -0.0004(15) -0.0026(13)
C15 0.0158(14) 0.0352(15) 0.0390(19) 0.0038(14) 0.0080(14) -0.0007(12)
C16 0.0305(16) 0.0261(14) 0.0334(18) 0.0011(13) 0.0037(15) -0.0080(12)
C17 0.056(2) 0.0427(18) 0.037(2) 0.0030(16) 0.0122(18) 0.0054(16)
C18 0.0265(17) 0.0492(18) 0.043(2) -0.0039(16) 0.0017(16) -0.0022(14)
C19 0.0179(15) 0.0379(16) 0.050(2) 0.0124(15) 0.0011(15) 0.0011(12)
C20 0.058(2) 0.052(2) 0.053(3) 0.0209(18) 0.022(2) 0.0168(18)
C21 0.086(3) 0.050(2) 0.047(2) 0.0038(18) 0.009(2) 0.028(2)
C22 0.0121(13) 0.0261(14) 0.0225(16) -0.0006(12) 0.0046(12) -0.0022(11)
C23 0.0133(13) 0.0289(14) 0.0236(16) -0.0009(12) 0.0058(12) -0.0060(11)
C24 0.0202(15) 0.0446(17) 0.0206(16) -0.0026(14) 0.0061(12) -0.0046(13)
C25 0.0166(14) 0.0402(16) 0.0331(19) -0.0100(14) 0.0098(14) 0.0021(12)
C26 0.0178(15) 0.0316(15) 0.0361(19) -0.0007(14) 0.0060(14) 0.0066(11)
C27 0.0145(14) 0.0331(15) 0.0239(16) -0.0009(13) 0.0013(12) -0.0024(11)
C28 0.0255(16) 0.0336(15) 0.0264(17) 0.0065(13) 0.0110(14) 0.0003(12)
C29 0.045(2) 0.060(2) 0.0284(19) 0.0110(16) 0.0066(16) 0.0068(16)
C30 0.0402(19) 0.0393(17) 0.047(2) 0.0131(16) 0.0057(17) -0.0062(14)
C31 0.0383(18) 0.0379(16) 0.0252(18) 0.0050(14) 0.0059(15) 0.0107(13)
C32 0.051(2) 0.065(2) 0.035(2) 0.0062(18) -0.0113(18) 0.0061(18)
C33 0.051(2) 0.0456(18) 0.035(2) 0.0101(15) 0.0122(17) 0.0078(15)
N1 0.0174(11) 0.0211(10) 0.0149(12) 0.0003(10) 0.0052(10) -0.0023(9)
N2 0.0192(12) 0.0193(10) 0.0189(13) -0.0011(9) 0.0053(10) -0.0021(9)
N3 0.0182(12) 0.0217(11) 0.0234(13) -0.0035(10) 0.0059(10) -0.0023(9)
C40 0.040(2) 0.0338(18) 0.053(3) -0.0063(17) -0.0072(19) 0.0050(14)
F1 0.0703(15) 0.0314(10) 0.116(2) -0.0194(11) -0.0032(14) 0.0108(9)
F2 0.0325(11) 0.0587(12) 0.114(2) -0.0089(12) -0.0093(13) 0.0139(9)
F3 0.0955(19) 0.1010(17) 0.0580(16) -0.0016(13) 0.0323(14) 0.0438(14)
S2 0.0249(4) 0.0245(4) 0.0313(5) 0.0027(3) 0.0000(3) -0.0029(3)
O1 0.0278(11) 0.0227(9) 0.0349(12) 0.0008(9) 0.0007(10) -0.0036(8)
O2 0.0646(16) 0.0439(13) 0.0351(14) 0.0097(10) 0.0060(12) -0.0071(11)
O3 0.0274(12) 0.0339(11) 0.0553(16) 0.0003(10) -0.0096(11) -0.0074(9)
S1 0.0251(4) 0.0266(4) 0.0179(4) 0.0006(3) 0.0015(3) -0.0025(3)
C34 0.0268(17) 0.0212(14) 0.0092(16) -0.0019(12) 0.0018(14) 0.0021(12)
C35 0.0209(18) 0.0275(15) 0.0204(19) -0.0048(14) 0.0029(16) 0.0025(15)
C36 0.0406(19) 0.0290(16) 0.031(2) 0.0013(15) 0.0059(17) -0.0080(14)
C37 0.049(2) 0.0192(14) 0.037(2) -0.0024(15) 0.0029(18) 0.0017(13)
C38 0.0406(19) 0.0309(16) 0.026(2) -0.0050(15) 0.0052(16) 0.0109(15)
C39 0.019(2) 0.0235(18) 0.029(2) -0.0065(15) -0.0012(18) 0.0031(16)

loop_
_atom_type_symbol
_atom_type_description
_atom_type_scat_dispersion_real
_atom_type_scat_dispersion_imag
_atom_type_scat_source
C C 0.0033 0.0016 'International Tables Vol C Tables 4.2.6.8 and 6.1.1.4'
H H 0.0000 0.0000 'International Tables Vol C Tables 4.2.6.8 and 6.1.1.4'
F F 0.0171 0.0103 'International Tables Vol C Tables 4.2.6.8 and 6.1.1.4'
Fe Fe 0.3463 0.8444 'International Tables Vol C Tables 4.2.6.8 and 6.1.1.4'
N N 0.0061 0.0033 'International Tables Vol C Tables 4.2.6.8 and 6.1.1.4'
O O 0.0106 0.0060 'International Tables Vol C Tables 4.2.6.8 and 6.1.1.4'
S S 0.1246 0.1234 'International Tables Vol C Tables 4.2.6.8 and 6.1.1.4'

loop_
_geom_angle_atom_site_label_1
_geom_angle_atom_site_label_2
_geom_angle_atom_site_label_3
_geom_angle
N2 Fe1 O1 87.43(8)
N2 Fe1 N3 73.12(8)
O1 Fe1 N3 98.59(7)
N2 Fe1 N1 72.93(8)
O1 Fe1 N1 102.18(7)
N3 Fe1 N1 138.99(8)
N2 Fe1 S1 177.52(7)
O1 Fe1 S1 93.09(6)
N3 Fe1 S1 104.40(6)
N1 Fe1 S1 109.29(6)
O4 Fe1' N2 145.4(7)
O4 Fe1' N3 104.0(6)
N2 Fe1' N3 76.0(2)
O4 Fe1' N1 100.0(7)
N2 Fe1' N1 74.6(2)
N3 Fe1' N1 150.6(3)
N3 C1 C8 126.5(2)
N3 C1 C2 114.9(2)
C8 C1 C2 118.6(2)
N2 C2 C3 121.0(2)
N2 C2 C1 113.1(2)
C3 C2 C1 125.8(2)
C4 C3 C2 118.2(3)
C4 C3 H3 120.9
C2 C3 H3 120.9
C3 C4 C5 120.6(3)
C3 C4 H4 119.7
C5 C4 H4 119.7
C4 C5 C6 118.4(3)
C4 C5 H5 120.8
C6 C5 H5 120.8
N2 C6 C5 121.1(2)
N2 C6 C7 112.8(2)
C5 C6 C7 125.9(2)
N1 C7 C6 115.8(2)
N1 C7 C9 126.5(2)
C6 C7 C9 117.7(2)
C1 C8 H8A 109.5
C1 C8 H8B 109.5
H8A C8 H8B 109.5
C1 C8 H8C 109.5
H8A C8 H8C 109.5
H8B C8 H8C 109.5
C7 C9 H9A 109.5
C7 C9 H9B 109.5
H9A C9 H9B 109.5
C7 C9 H9C 109.5
H9A C9 H9C 109.5
H9B C9 H9C 109.5
C15 C10 C11 122.0(2)
C15 C10 N3 119.9(2)
C11 C10 N3 117.9(2)
C12 C11 C10 117.3(3)
C12 C11 C16 119.0(2)
C10 C11 C16 123.7(2)
C13 C12 C11 121.7(3)
C13 C12 H12 119.1
C11 C12 H12 119.1
C14 C13 C12 119.7(3)
C14 C13 H13 120.2
C12 C13 H13 120.2
C13 C14 C15 121.5(3)
C13 C14 H14 119.2
C15 C14 H14 119.2
C14 C15 C10 117.7(3)
C14 C15 C19 120.4(3)
C10 C15 C19 121.9(2)
C11 C16 C17 111.1(2)
C11 C16 C18 111.1(2)
C17 C16 C18 111.0(2)
C11 C16 H16 107.8
C17 C16 H16 107.8
C18 C16 H16 107.8
C16 C17 H17A 109.5
C16 C17 H17B 109.5
H17A C17 H17B 109.5
C16 C17 H17C 109.5
H17A C17 H17C 109.5
H17B C17 H17C 109.5
C16 C18 H18A 109.5
C16 C18 H18B 109.5
H18A C18 H18B 109.5
C16 C18 H18C 109.5
H18A C18 H18C 109.5
H18B C18 H18C 109.5
C20 C19 C21 109.9(2)
C20 C19 C15 112.1(3)
C21 C19 C15 110.9(3)
C20 C19 H19 107.9
C21 C19 H19 107.9
C15 C19 H19 107.9
C19 C20 H20A 109.5
C19 C20 H20B 109.5
H20A C20 H20B 109.5
C19 C20 H20C 109.5
H20A C20 H20C 109.5
H20B C20 H20C 109.5
C19 C21 H21A 109.5
C19 C21 H21B 109.5
H21A C21 H21B 109.5
C19 C21 H21C 109.5
H21A C21 H21C 109.5
H21B C21 H21C 109.5
C23 C22 C27 121.6(2)
C23 C22 N1 119.3(2)
C27 C22 N1 118.6(2)
C24 C23 C22 118.5(2)
C24 C23 C28 120.6(3)
C22 C23 C28 120.9(2)
C25 C24 C23 121.1(3)
C25 C24 H24 119.5
C23 C24 H24 119.5
C26 C25 C24 119.1(3)
C26 C25 H25 120.4
C24 C25 H25 120.4
C25 C26 C27 122.5(3)
C25 C26 H26 118.7
C27 C26 H26 118.7
C26 C27 C22 117.1(3)
C26 C27 C31 118.9(2)
C22 C27 C31 124.0(2)
C29 C28 C23 113.9(2)
C29 C28 C30 110.7(2)
C23 C28 C30 109.8(2)
C29 C28 H28 107.4
C23 C28 H28 107.4
C30 C28 H28 107.4
C28 C29 H29A 109.5
C28 C29 H29B 109.5
H29A C29 H29B 109.5
C28 C29 H29C 109.5
H29A C29 H29C 109.5
H29B C29 H29C 109.5
C28 C30 H30A 109.5
C28 C30 H30B 109.5
H30A C30 H30B 109.5
C28 C30 H30C 109.5
H30A C30 H30C 109.5
H30B C30 H30C 109.5
C33 C31 C27 111.5(2)
C33 C31 C32 110.1(2)
C27 C31 C32 111.5(3)
C33 C31 H31 107.9
C27 C31 H31 107.9
C32 C31 H31 107.9
C31 C32 H32A 109.5
C31 C32 H32B 109.5
H32A C32 H32B 109.5
C31 C32 H32C 109.5
H32A C32 H32C 109.5
H32B C32 H32C 109.5
C31 C33 H33A 109.5
C31 C33 H33B 109.5
H33A C33 H33B 109.5
C31 C33 H33C 109.5
H33A C33 H33C 109.5
H33B C33 H33C 109.5
C7 N1 C22 121.2(2)
C7 N1 Fe1' 116.0(2)
C22 N1 Fe1' 121.1(2)
C7 N1 Fe1 114.84(16)
C22 N1 Fe1 123.86(15)
C2 N2 C6 120.6(2)
C2 N2 Fe1' 118.3(2)
C6 N2 Fe1' 120.7(2)
C2 N2 Fe1 119.15(17)
C6 N2 Fe1 119.25(17)
C1 N3 C10 120.7(2)
C1 N3 Fe1' 117.0(2)
C10 N3 Fe1' 119.7(2)
C1 N3 Fe1 116.63(16)
C10 N3 Fe1 122.65(16)
F2 C40 F3 107.0(3)
F2 C40 F1 106.8(2)
F3 C40 F1 106.7(3)
F2 C40 S2 113.3(2)
F3 C40 S2 111.6(2)
F1 C40 S2 111.0(2)
O3 S2 O2 116.82(14)
O3 S2 O1 113.49(11)
O2 S2 O1 113.88(12)
O3 S2 C40 104.02(15)
O2 S2 C40 104.20(15)
O1 S2 C40 102.18(13)
S2 O1 Fe1 142.19(11)
C34 S1 Fe1 105.35(10)
C39 C34 C35 118.8(3)
C39 C34 S1 122.3(2)
C35 C34 S1 118.9(2)
C36 C35 C34 119.7(3)
C36 C35 H35 120.2
C34 C35 H35 120.2
C35 C36 C37 120.6(3)
C35 C36 H36 119.7
C37 C36 H36 119.7
C38 C37 C36 119.3(3)
C38 C37 H37 120.4
C36 C37 H37 120.4
C39 C38 C37 121.1(3)
C39 C38 H38 119.4
C37 C38 H38 119.4
C38 C39 C34 120.6(3)
C38 C39 H39 119.7
C34 C39 H39 119.7
F5 C41 F4 112(2)
F5 C41 F6 104.8(19)
F4 C41 F6 111(2)
F5 C41 S3 113.1(16)
F4 C41 S3 108.9(17)
F6 C41 S3 106.8(16)
O6 S3 O5 116(2)
O6 S3 O4 110.8(16)
O5 S3 O4 112.7(18)
O6 S3 C41 105.7(16)
O5 S3 C41 105.8(16)
O4 S3 C41 104.7(12)
S3 O4 Fe1' 139.6(12)

loop_
_geom_bond_atom_site_label_1
_geom_bond_atom_site_label_2
_geom_bond_distance
Fe1 N2 2.091(2)
Fe1 O1 2.1458(18)
Fe1 N3 2.208(2)
Fe1 N1 2.238(2)
Fe1 S1 2.2795(9)
Fe1' O4 1.888(14)
Fe1' N2 2.052(6)
Fe1' N3 2.109(6)
Fe1' N1 2.196(6)
C1 N3 1.288(3)
C1 C8 1.491(4)
C1 C2 1.494(4)
C2 N2 1.337(3)
C2 C3 1.393(4)
C3 C4 1.376(4)
C3 H3 0.9500
C4 C5 1.380(4)
C4 H4 0.9500
C5 C6 1.382(4)
C5 H5 0.9500
C6 N2 1.341(3)
C6 C7 1.494(4)
C7 N1 1.288(3)
C7 C9 1.495(3)
C8 H8A 0.9800
C8 H8B 0.9800
C8 H8C 0.9800
C9 H9A 0.9800
C9 H9B 0.9800
C9 H9C 0.9800
C10 C15 1.398(4)
C10 C11 1.399(4)
C10 N3 1.447(3)
C11 C12 1.396(4)
C11 C16 1.525(4)
C12 C13 1.373(4)
C12 H12 0.9500
C13 C14 1.372(4)
C13 H13 0.9500
C14 C15 1.392(4)
C14 H14 0.9500
C15 C19 1.525(4)
C16 C17 1.527(4)
C16 C18 1.533(4)
C16 H16 1.0000
C17 H17A 0.9800
C17 H17B 0.9800
C17 H17C 0.9800
C18 H18A 0.9800
C18 H18B 0.9800
C18 H18C 0.9800
C19 C20 1.520(4)
C19 C21 1.522(4)
C19 H19 1.0000
C20 H20A 0.9800
C20 H20B 0.9800
C20 H20C 0.9800
C21 H21A 0.9800
C21 H21B 0.9800
C21 H21C 0.9800
C22 C23 1.396(4)
C22 C27 1.406(4)
C22 N1 1.447(3)
C23 C24 1.388(4)
C23 C28 1.520(4)
C24 C25 1.386(4)
C24 H24 0.9500
C25 C26 1.373(4)
C25 H25 0.9500
C26 C27 1.389(4)
C26 H26 0.9500
C27 C31 1.519(4)
C28 C29 1.505(4)
C28 C30 1.542(4)
C28 H28 1.0000
C29 H29A 0.9800
C29 H29B 0.9800
C29 H29C 0.9800
C30 H30A 0.9800
C30 H30B 0.9800
C30 H30C 0.9800
C31 C33 1.519(4)
C31 C32 1.547(4)
C31 H31 1.0000
C32 H32A 0.9800
C32 H32B 0.9800
C32 H32C 0.9800
C33 H33A 0.9800
C33 H33B 0.9800
C33 H33C 0.9800
C40 F2 1.314(4)
C40 F3 1.331(4)
C40 F1 1.337(3)
C40 S2 1.798(3)
S2 O3 1.429(2)
S2 O2 1.435(2)
S2 O1 1.4555(17)
S1 C34 1.786(3)
C34 C39 1.392(5)
C34 C35 1.411(4)
C35 C36 1.377(4)
C35 H35 0.9500
C36 C37 1.393(4)
C36 H36 0.9500
C37 C38 1.375(4)
C37 H37 0.9500
C38 C39 1.365(4)
C38 H38 0.9500
C39 H39 0.9500
C41 F5 1.310(18)
C41 F4 1.335(18)
C41 F6 1.350(18)
C41 S3 1.799(17)
S3 O6 1.389(17)
S3 O5 1.438(17)
S3 O4 1.496(16)

loop_
_geom_torsion_atom_site_label_1
_geom_torsion_atom_site_label_2
_geom_torsion_atom_site_label_3
_geom_torsion_atom_site_label_4
_geom_torsion
N3 C1 C2 N2 -4.7(3)
C8 C1 C2 N2 171.8(2)
N3 C1 C2 C3 178.6(2)
C8 C1 C2 C3 -4.9(4)
N2 C2 C3 C4 -0.6(4)
C1 C2 C3 C4 175.9(2)
C2 C3 C4 C5 -1.4(4)
C3 C4 C5 C6 1.5(4)
C4 C5 C6 N2 0.3(4)
C4 C5 C6 C7 -175.6(2)
N2 C6 C7 N1 1.0(3)
C5 C6 C7 N1 177.3(2)
N2 C6 C7 C9 -176.9(2)
C5 C6 C7 C9 -0.6(4)
C15 C10 C11 C12 0.6(4)
N3 C10 C11 C12 -174.2(2)
C15 C10 C11 C16 179.2(3)
N3 C10 C11 C16 4.4(4)
C10 C11 C12 C13 0.0(4)
C16 C11 C12 C13 -178.7(3)
C11 C12 C13 C14 -1.3(5)
C12 C13 C14 C15 2.1(5)
C13 C14 C15 C10 -1.6(5)
C13 C14 C15 C19 179.3(3)
C11 C10 C15 C14 0.2(4)
N3 C10 C15 C14 174.9(2)
C11 C10 C15 C19 179.3(3)
N3 C10 C15 C19 -6.0(4)
C12 C11 C16 C17 -62.3(3)
C10 C11 C16 C17 119.1(3)
C12 C11 C16 C18 61.8(3)
C10 C11 C16 C18 -116.8(3)
C14 C15 C19 C20 -39.6(4)
C10 C15 C19 C20 141.4(3)
C14 C15 C19 C21 83.7(4)
C10 C15 C19 C21 -95.4(3)
C27 C22 C23 C24 1.1(4)
N1 C22 C23 C24 -170.9(2)
C27 C22 C23 C28 -177.8(2)
N1 C22 C23 C28 10.2(3)
C22 C23 C24 C25 0.4(4)
C28 C23 C24 C25 179.4(2)
C23 C24 C25 C26 -1.3(4)
C24 C25 C26 C27 0.6(4)
C25 C26 C27 C22 0.9(4)
C25 C26 C27 C31 180.0(3)
C23 C22 C27 C26 -1.8(4)
N1 C22 C27 C26 170.3(2)
C23 C22 C27 C31 179.2(2)
N1 C22 C27 C31 -8.7(4)
C24 C23 C28 C29 32.4(3)
C22 C23 C28 C29 -148.8(3)
C24 C23 C28 C30 -92.4(3)
C22 C23 C28 C30 86.5(3)
C26 C27 C31 C33 -58.9(3)
C22 C27 C31 C33 120.1(3)
C26 C27 C31 C32 64.6(3)
C22 C27 C31 C32 -116.4(3)
C6 C7 N1 C22 -168.5(2)
C9 C7 N1 C22 9.2(4)
C6 C7 N1 Fe1' -3.0(3)
C9 C7 N1 Fe1' 174.8(3)
C6 C7 N1 Fe1 14.0(3)
C9 C7 N1 Fe1 -168.3(2)
C23 C22 N1 C7 -111.8(3)
C27 C22 N1 C7 76.0(3)
C23 C22 N1 Fe1' 83.4(3)
C27 C22 N1 Fe1' -88.9(3)
C23 C22 N1 Fe1 65.4(3)
C27 C22 N1 Fe1 -106.8(2)
O4 Fe1' N1 C7 -142.1(6)
N2 Fe1' N1 C7 2.9(3)
N3 Fe1' N1 C7 2.3(8)
O4 Fe1' N1 C22 23.5(7)
N2 Fe1' N1 C22 168.4(2)
N3 Fe1' N1 C22 167.9(6)
O4 Fe1' N1 Fe1 128.7(9)
N2 Fe1' N1 Fe1 -86.4(6)
N3 Fe1' N1 Fe1 -86.9(9)
N2 Fe1 N1 C7 -17.19(17)
O1 Fe1 N1 C7 66.25(18)
N3 Fe1 N1 C7 -52.5(2)
S1 Fe1 N1 C7 163.95(16)
N2 Fe1 N1 C22 165.39(19)
O1 Fe1 N1 C22 -111.17(18)
N3 Fe1 N1 C22 130.07(18)
S1 Fe1 N1 C22 -13.47(19)
N2 Fe1 N1 Fe1' 80.9(6)
O1 Fe1 N1 Fe1' 164.3(6)
N3 Fe1 N1 Fe1' 45.6(6)
S1 Fe1 N1 Fe1' -98.0(6)
C3 C2 N2 C6 2.4(4)
C1 C2 N2 C6 -174.5(2)
C3 C2 N2 Fe1' 175.1(3)
C1 C2 N2 Fe1' -1.7(4)
C3 C2 N2 Fe1 -166.12(19)
C1 C2 N2 Fe1 17.0(3)
C5 C6 N2 C2 -2.3(4)
C7 C6 N2 C2 174.2(2)
C5 C6 N2 Fe1' -174.9(3)
C7 C6 N2 Fe1' 1.6(4)
C5 C6 N2 Fe1 166.22(19)
C7 C6 N2 Fe1 -17.3(3)
O4 Fe1' N2 C2 -89.8(12)
N3 Fe1' N2 C2 4.6(3)
N1 Fe1' N2 C2 -175.1(2)
O4 Fe1' N2 C6 82.9(12)
N3 Fe1' N2 C6 177.4(2)
N1 Fe1' N2 C6 -2.3(3)
O4 Fe1' N2 Fe1 172.7(16)
N3 Fe1' N2 Fe1 -92.8(6)
N1 Fe1' N2 Fe1 87.4(6)
O1 Fe1 N2 C2 83.55(18)
N3 Fe1 N2 C2 -16.23(17)
N1 Fe1 N2 C2 -172.87(19)
O1 Fe1 N2 C6 -85.09(18)
N3 Fe1 N2 C6 175.13(19)
N1 Fe1 N2 C6 18.48(17)
O1 Fe1 N2 Fe1' 175.2(6)
N3 Fe1 N2 Fe1' 75.4(6)
N1 Fe1 N2 Fe1' -81.3(6)
C8 C1 N3 C10 -5.6(4)
C2 C1 N3 C10 170.6(2)
C8 C1 N3 Fe1' -167.4(3)
C2 C1 N3 Fe1' 8.8(4)
C8 C1 N3 Fe1 175.1(2)
C2 C1 N3 Fe1 -8.7(3)
C15 C10 N3 C1 102.5(3)
C11 C10 N3 C1 -82.6(3)
C15 C10 N3 Fe1' -96.2(3)
C11 C10 N3 Fe1' 78.7(4)
C15 C10 N3 Fe1 -78.3(3)
C11 C10 N3 Fe1 96.6(3)
O4 Fe1' N3 C1 136.9(6)
N2 Fe1' N3 C1 -7.4(3)
N1 Fe1' N3 C1 -6.9(9)
O4 Fe1' N3 C10 -25.2(7)
N2 Fe1' N3 C10 -169.5(2)
N1 Fe1' N3 C10 -168.9(6)
O4 Fe1' N3 Fe1 -130.7(10)
N2 Fe1' N3 Fe1 85.0(6)
N1 Fe1' N3 Fe1 85.5(9)
N2 Fe1 N3 C1 13.14(18)
O1 Fe1 N3 C1 -71.51(19)
N1 Fe1 N3 C1 48.4(2)
S1 Fe1 N3 C1 -166.97(17)
N2 Fe1 N3 C10 -166.1(2)
O1 Fe1 N3 C10 109.20(18)
N1 Fe1 N3 C10 -130.87(18)
S1 Fe1 N3 C10 13.74(19)
N2 Fe1 N3 Fe1' -82.3(6)
O1 Fe1 N3 Fe1' -167.0(6)
N1 Fe1 N3 Fe1' -47.1(6)
S1 Fe1 N3 Fe1' 97.5(6)
F2 C40 S2 O3 -176.8(2)
F3 C40 S2 O3 -55.8(3)
F1 C40 S2 O3 63.1(3)
F2 C40 S2 O2 60.4(3)
F3 C40 S2 O2 -178.7(2)
F1 C40 S2 O2 -59.8(3)
F2 C40 S2 O1 -58.4(3)
F3 C40 S2 O1 62.5(3)
F1 C40 S2 O1 -178.6(2)
O3 S2 O1 Fe1 -13.7(3)
O2 S2 O1 Fe1 123.2(2)
C40 S2 O1 Fe1 -125.0(2)
N2 Fe1 O1 S2 51.5(2)
N3 Fe1 O1 S2 124.0(2)
N1 Fe1 O1 S2 -20.4(2)
S1 Fe1 O1 S2 -130.9(2)
O1 Fe1 S1 C34 -174.85(12)
N3 Fe1 S1 C34 -75.16(12)
N1 Fe1 S1 C34 81.10(12)
Fe1 S1 C34 C39 -68.3(3)
Fe1 S1 C34 C35 114.6(2)
C39 C34 C35 C36 -0.4(5)
S1 C34 C35 C36 176.9(3)
C34 C35 C36 C37 -0.2(5)
C35 C36 C37 C38 0.6(5)
C36 C37 C38 C39 -0.3(5)
C37 C38 C39 C34 -0.3(6)
C35 C34 C39 C38 0.7(5)
S1 C34 C39 C38 -176.5(3)
F5 C41 S3 O6 177(2)
F4 C41 S3 O6 -59(2)
F6 C41 S3 O6 62(2)
F5 C41 S3 O5 53(3)
F4 C41 S3 O5 178(2)
F6 C41 S3 O5 -62(2)
F5 C41 S3 O4 -66(2)
F4 C41 S3 O4 59(2)
F6 C41 S3 O4 179.1(18)
O6 S3 O4 Fe1' -6(3)
O5 S3 O4 Fe1' 126(2)
C41 S3 O4 Fe1' -119(2)
N2 Fe1' O4 S3 -151.2(15)
N3 Fe1' O4 S3 123.3(19)
N1 Fe1' O4 S3 -74(2)
